data_7200111
loop_
_publ_author_name
'Kendrick, John'
'Gourlay, Matthew D.'
'Neumann, Marcus A.'
'Leusen, Frank J. J.'

_publ_section_title
;
 Predicting spontaneous racemate resolution using recent developments in
 crystal structure prediction
;
_journal_issue 11
_journal_name_full CrystEngComm
_journal_page_first 2391
_journal_page_last 2399
_journal_paper_doi 10.1039/b909038j
_journal_volume 11
_journal_year 2009
_space_group_IT_number 19
_symmetry_cell_setting orthorhombic
_symmetry_Int_Tables_number 19
_symmetry_space_group_name_Hall 'P 2ac 2ab'
_symmetry_space_group_name_H-M 'P 21 21 21'
_cell_angle_alpha 90.000000
_cell_angle_beta 90.000000
_cell_angle_gamma 90.000000
_cell_length_a 17.173174
_cell_length_b 5.310589
_cell_length_c 5.751422
_cell_volume 524.528
_cod_data_source_file 5HMO_enantiopure.cif
_cod_data_source_block 5HMO_E_19
_cod_original_sg_symbol_H-M 'P 2_1 2_1 2_1'
_cod_struct_determination_method theoretical
_cod_database_code 7200111

loop_
_symmetry_equiv_pos_site_id
_symmetry_equiv_pos_as_xyz
1 x,y,z
2 -x+1/2,-y,z+1/2
3 -x,y+1/2,-z+1/2
4 x+1/2,-y+1/2,-z

loop_
_atom_site_label
_atom_site_type_symbol
_atom_site_fract_x
_atom_site_fract_y
_atom_site_fract_z
C46 C 1.649523 0.612583 0.396576
C47 C 1.650833 0.878662 0.287170
O48 O 1.576794 0.994984 0.357338
C49 C 1.535403 0.827514 0.486193
N50 N 1.573561 0.608882 0.506408
O51 O 1.470889 0.885060 0.569006
C52 C 1.655854 0.874499 0.023872
O53 O 1.663436 1.118133 -0.076608
H54 H 1.654340 0.464658 0.263717
H55 H 1.696657 0.589050 0.523584
H56 H 1.697181 0.995503 0.360362
H57 H 1.555354 0.477598 0.624542
H58 H 1.708256 0.766346 -0.022727
H59 H 1.605108 0.771826 -0.044795
H60 H 1.611896 1.202153 -0.070412
